data_4306678
loop_
_publ_author_name
'Yan-Zhen Zheng'
'Wei Xue'
'Ming-Liang Tong'
'Xiao-Ming Chen'
'Shao-Liang Zheng'

_publ_contact_author
;
      Professor Xiao-Ming Chen
      State Key Laboratory of Optoelectronic Materials and Technologies
      School of Chemistry and Chemical Engineering
      Sun Yst-Sen University 
      Guangzhou 510275 
      P. R. China
;
_publ_contact_author_email cxm@mail.sysu.edu.cn
_publ_contact_author_fax 86-20-84112074
_publ_contact_author_phone 86-20-84113986
_publ_section_title
;
Probing Single-Chain Magnets in a Family of Linear Chain Compounds
Constructed by Magnetically Anisotropic Metal-Ions and
Cyclohexane-1,2-Dicarboxylate Analogues
;
_journal_name_full 'Inorganic Chemistry'
_journal_page_first 11202
_journal_page_last 11211
_journal_paper_doi 10.1021/ic801498n
_journal_volume 47
_journal_year 2008
_chemical_formula_sum 'C8 H10 Co O5'
_chemical_formula_weight 245.09
_chemical_name_systematic
; 
 ? 
;
_space_group_IT_number 15
_symmetry_cell_setting monoclinic
_symmetry_space_group_name_Hall '-C 2yc'
_symmetry_space_group_name_H-M 'C 1 2/c 1'
_atom_sites_solution_hydrogens geom
_atom_sites_solution_primary direct
_atom_sites_solution_secondary difmap
_audit_creation_method SHELXL-97
_cell_angle_alpha 90.00
_cell_angle_beta 95.844(2)
_cell_angle_gamma 90.00
_cell_formula_units_Z 8
_cell_length_a 27.083(2)
_cell_length_b 6.7649(6)
_cell_length_c 9.4850(8)
_cell_measurement_temperature 288(2)
_cell_volume 1728.8(2)
_computing_cell_refinement 'Bruker SMART'
_computing_data_collection 'Bruker SMART'
_computing_data_reduction 'Bruker SAINT'
_computing_molecular_graphics 'Bruker SHELXTL'
_computing_publication_material 'Bruker SHELXTL'
_computing_structure_refinement 'SHELXL-97 (Sheldrick, 1997)'
_computing_structure_solution 'SHELXS-97 (Sheldrick, 1990)'
_diffrn_ambient_temperature 288(2)
_diffrn_measured_fraction_theta_full 0.974
_diffrn_measured_fraction_theta_max 0.974
_diffrn_measurement_device_type 'CCD area detector'
_diffrn_measurement_method 'phi and omega scans'
_diffrn_radiation_monochromator graphite
_diffrn_radiation_source 'fine-focus sealed tube'
_diffrn_radiation_type MoK\a
_diffrn_radiation_wavelength 0.71073
_diffrn_reflns_av_R_equivalents 0.0276
_diffrn_reflns_av_sigmaI/netI 0.0355
_diffrn_reflns_limit_h_max 32
_diffrn_reflns_limit_h_min -33
_diffrn_reflns_limit_k_max 8
_diffrn_reflns_limit_k_min -8
_diffrn_reflns_limit_l_max 11
_diffrn_reflns_limit_l_min -11
_diffrn_reflns_number 4280
_diffrn_reflns_theta_full 26.00
_diffrn_reflns_theta_max 26.00
_diffrn_reflns_theta_min 3.10
_exptl_absorpt_coefficient_mu 1.976
_exptl_absorpt_correction_T_max 0.9431
_exptl_absorpt_correction_T_min 0.4443
_exptl_absorpt_correction_type multi-scan
_exptl_absorpt_process_details SADABS
_exptl_crystal_colour PINK
_exptl_crystal_density_diffrn 1.883
_exptl_crystal_density_method 'not measured'
_exptl_crystal_description NEEDLE
_exptl_crystal_F_000 1000
_exptl_crystal_size_max 0.49
_exptl_crystal_size_mid 0.07
_exptl_crystal_size_min 0.03
_refine_diff_density_max 0.389
_refine_diff_density_min -0.308
_refine_diff_density_rms 0.080
_refine_ls_extinction_method none
_refine_ls_goodness_of_fit_ref 1.037
_refine_ls_hydrogen_treatment mixed
_refine_ls_matrix_type full
_refine_ls_number_parameters 137
_refine_ls_number_reflns 1661
_refine_ls_number_restraints 2
_refine_ls_restrained_S_all 1.036
_refine_ls_R_factor_all 0.0375
_refine_ls_R_factor_gt 0.0308
_refine_ls_shift/su_max 0.000
_refine_ls_shift/su_mean 0.000
_refine_ls_structure_factor_coef Fsqd
_refine_ls_weighting_details 'calc w=1/[\s^2^(Fo^2^)+(0.0414P)^2^+1.7717P] where P=(Fo^2^+2Fc^2^)/3'
_refine_ls_weighting_scheme calc
_refine_ls_wR_factor_gt 0.0743
_refine_ls_wR_factor_ref 0.0769
_reflns_number_gt 1446
_reflns_number_total 1661
_reflns_threshold_expression >2sigma(I)
_cod_data_source_file ic801498n_si_002_4.cif
_cod_data_source_block 5
_cod_depositor_comments
;
The following automatic conversions were performed:
'_symmetry_cell_setting' value 'Monoclinic' changed to 'monoclinic'
according to '/home/saulius/struct/CIF-dictionaries/cif_core.dic'
dictionary named 'cif_core.dic' version 2.4.1 from
2010-06-29.

'_exptl_absorpt_correction_type' value 'MULTI-SCAN' changed
to 'multi-scan' according to
'/home/saulius/struct/CIF-dictionaries/cif_core.dic' dictionary named
'cif_core.dic' version 2.4.1 from 2010-06-29.

Automatic conversion script
Id: cif_fix_enum 1527 2010-12-29 10:47:43Z saulius 
;
_cod_original_cell_volume 1728.7(3)
_cod_database_code 4306678

loop_
_symmetry_equiv_pos_as_xyz
'x, y, z'
'-x, y, -z+1/2'
'x+1/2, y+1/2, z'
'-x+1/2, y+1/2, -z+1/2'
'-x, -y, -z'
'x, -y, z-1/2'
'-x+1/2, -y+1/2, -z'
'x+1/2, -y+1/2, z-1/2'

loop_
_atom_site_label
_atom_site_type_symbol
_atom_site_fract_x
_atom_site_fract_y
_atom_site_fract_z
_atom_site_U_iso_or_equiv
_atom_site_adp_type
_atom_site_occupancy
_atom_site_symmetry_multiplicity
_atom_site_calc_flag
_atom_site_refinement_flags
_atom_site_disorder_assembly
_atom_site_disorder_group
Co1 Co 0.5000 0.80555(7) 0.2500 0.01413(15) Uani 1 2 d S . .
Co2 Co 0.5000 0.5000 0.5000 0.01416(15) Uani 1 2 d S . .
O1 O 0.44956(7) 1.0124(3) 0.2859(2) 0.0191(4) Uani 1 1 d . . .
O2 O 0.39052(7) 0.9069(3) 0.1216(2) 0.0280(5) Uani 1 1 d . . .
O3 O 0.44567(7) 1.3891(3) 0.11637(18) 0.0197(4) Uani 1 1 d . . .
O4 O 0.45518(6) 1.5779(2) 0.31089(18) 0.0153(4) Uani 1 1 d . . .
O1W O 0.53072(7) 0.7814(3) 0.4747(2) 0.0186(4) Uani 1 1 d D . .
C1 C 0.40644(10) 1.0221(4) 0.2175(3) 0.0182(6) Uani 1 1 d . . .
C2 C 0.37172(9) 1.1781(4) 0.2632(3) 0.0193(6) Uani 1 1 d . . .
C3 C 0.32228(10) 1.1010(4) 0.2959(4) 0.0283(7) Uani 1 1 d . . .
H3A H 0.3267 1.0230 0.3821 0.034 Uiso 1 1 calc R . .
H3B H 0.3089 1.0149 0.2196 0.034 Uiso 1 1 calc R . .
C4 C 0.28545(11) 1.2660(5) 0.3145(4) 0.0360(8) Uani 1 1 d . . .
H4A H 0.2735 1.3198 0.2225 0.043 Uiso 1 1 calc R . .
H4B H 0.2572 1.2135 0.3575 0.043 Uiso 1 1 calc R . .
C5 C 0.30946(11) 1.4280(5) 0.4068(4) 0.0333(8) Uani 1 1 d . . .
H5A H 0.3217 1.3739 0.4985 0.040 Uiso 1 1 calc R . .
H5B H 0.2850 1.5285 0.4217 0.040 Uiso 1 1 calc R . .
C6 C 0.35222(11) 1.5211(4) 0.3386(3) 0.0257(7) Uani 1 1 d . . .
H6A H 0.3390 1.6100 0.2638 0.031 Uiso 1 1 calc R . .
H6B H 0.3722 1.5986 0.4090 0.031 Uiso 1 1 calc R . .
C7 C 0.38462(9) 1.3686(4) 0.2775(3) 0.0165(5) Uani 1 1 d . . .
C8 C 0.43206(9) 1.4460(4) 0.2309(3) 0.0150(5) Uani 1 1 d . . .
H1WA H 0.5603(6) 0.804(7) 0.456(5) 0.082(16) Uiso 1 1 d D . .
H1WB H 0.5296(12) 0.850(4) 0.549(2) 0.034(9) Uiso 1 1 d D . .

loop_
_atom_site_aniso_label
_atom_site_aniso_U_11
_atom_site_aniso_U_22
_atom_site_aniso_U_33
_atom_site_aniso_U_23
_atom_site_aniso_U_13
_atom_site_aniso_U_12
Co1 0.0171(3) 0.0107(2) 0.0148(3) 0.000 0.00258(19) 0.000
Co2 0.0177(3) 0.0130(3) 0.0122(3) 0.00068(18) 0.00354(19) -0.00021(19)
O1 0.0181(9) 0.0174(10) 0.0217(10) -0.0044(7) 0.0015(8) 0.0023(7)
O2 0.0228(11) 0.0274(11) 0.0327(12) -0.0128(9) -0.0015(9) 0.0004(9)
O3 0.0239(10) 0.0206(10) 0.0156(10) -0.0016(8) 0.0065(8) -0.0046(8)
O4 0.0171(9) 0.0146(9) 0.0145(9) 0.0005(7) 0.0022(7) -0.0017(7)
O1W 0.0234(11) 0.0173(9) 0.0151(10) -0.0026(8) 0.0021(8) -0.0045(8)
C1 0.0206(14) 0.0148(13) 0.0195(14) 0.0005(11) 0.0033(11) -0.0016(10)
C2 0.0155(13) 0.0196(13) 0.0231(15) -0.0003(11) 0.0035(11) 0.0003(11)
C3 0.0207(14) 0.0224(15) 0.0432(19) -0.0022(13) 0.0095(13) -0.0062(12)
C4 0.0186(15) 0.0326(17) 0.059(2) -0.0056(15) 0.0135(15) -0.0034(13)
C5 0.0253(16) 0.0309(17) 0.046(2) -0.0041(14) 0.0174(15) 0.0032(13)
C6 0.0230(15) 0.0225(14) 0.0328(17) -0.0044(12) 0.0092(13) -0.0010(12)
C7 0.0158(13) 0.0189(13) 0.0153(13) 0.0008(10) 0.0031(10) 0.0004(10)
C8 0.0158(13) 0.0134(12) 0.0155(13) 0.0029(10) 0.0000(10) 0.0016(10)

loop_
_atom_type_symbol
_atom_type_description
_atom_type_scat_dispersion_real
_atom_type_scat_dispersion_imag
_atom_type_scat_source
C C 0.0033 0.0016 'International Tables Vol C Tables 4.2.6.8 and 6.1.1.4'
H H 0.0000 0.0000 'International Tables Vol C Tables 4.2.6.8 and 6.1.1.4'
O O 0.0106 0.0060 'International Tables Vol C Tables 4.2.6.8 and 6.1.1.4'
Co Co 0.3494 0.9721 'International Tables Vol C Tables 4.2.6.8 and 6.1.1.4'

loop_
_geom_angle_atom_site_label_1
_geom_angle_atom_site_label_2
_geom_angle_atom_site_label_3
_geom_angle
_geom_angle_site_symmetry_1
_geom_angle_site_symmetry_3
_geom_angle_publ_flag
O1 Co1 O1 91.69(11) 2_655 . ?
O1 Co1 O4 92.43(7) 2_655 2_645 ?
O1 Co1 O4 171.74(7) . 2_645 ?
O1 Co1 O4 171.74(7) 2_655 1_545 ?
O1 Co1 O4 92.43(7) . 1_545 ?
O4 Co1 O4 84.41(9) 2_645 1_545 ?
O1 Co1 O1W 91.11(7) 2_655 . ?
O1 Co1 O1W 94.80(7) . . ?
O4 Co1 O1W 92.28(7) 2_645 . ?
O4 Co1 O1W 81.41(7) 1_545 . ?
O1 Co1 O1W 94.80(7) 2_655 2_655 ?
O1 Co1 O1W 91.11(7) . 2_655 ?
O4 Co1 O1W 81.41(7) 2_645 2_655 ?
O4 Co1 O1W 92.28(7) 1_545 2_655 ?
O1W Co1 O1W 171.52(10) . 2_655 ?
O3 Co2 O3 180.00(6) 2_645 6_576 ?
O3 Co2 O1W 87.49(7) 2_645 . ?
O3 Co2 O1W 92.51(7) 6_576 . ?
O3 Co2 O1W 92.51(7) 2_645 5_666 ?
O3 Co2 O1W 87.49(7) 6_576 5_666 ?
O1W Co2 O1W 180.00(10) . 5_666 ?
O3 Co2 O4 89.09(7) 2_645 5_676 ?
O3 Co2 O4 90.91(7) 6_576 5_676 ?
O1W Co2 O4 97.02(7) . 5_676 ?
O1W Co2 O4 82.98(7) 5_666 5_676 ?
O3 Co2 O4 90.91(7) 2_645 1_545 ?
O3 Co2 O4 89.09(7) 6_576 1_545 ?
O1W Co2 O4 82.98(7) . 1_545 ?
O1W Co2 O4 97.02(7) 5_666 1_545 ?
O4 Co2 O4 180.00(8) 5_676 1_545 ?
C1 O1 Co1 123.47(16) . . ?
C8 O3 Co2 130.11(17) . 2_665 ?
C8 O4 Co1 127.65(16) . 1_565 ?
C8 O4 Co2 121.66(16) . 1_565 ?
Co1 O4 Co2 96.81(7) 1_565 1_565 ?
Co2 O1W Co1 93.59(7) . . ?
Co2 O1W H1WA 125(3) . . ?
Co1 O1W H1WA 93(3) . . ?
Co2 O1W H1WB 111(2) . . ?
Co1 O1W H1WB 136(2) . . ?
H1WA O1W H1WB 101(4) . . ?
O2 C1 O1 124.8(2) . . ?
O2 C1 C2 118.0(2) . . ?
O1 C1 C2 117.1(2) . . ?
C7 C2 C3 122.9(2) . . ?
C7 C2 C1 122.7(2) . . ?
C3 C2 C1 114.4(2) . . ?
C2 C3 C4 112.3(2) . . ?
C2 C3 H3A 109.1 . . ?
C4 C3 H3A 109.1 . . ?
C2 C3 H3B 109.1 . . ?
C4 C3 H3B 109.1 . . ?
H3A C3 H3B 107.9 . . ?
C5 C4 C3 110.6(2) . . ?
C5 C4 H4A 109.5 . . ?
C3 C4 H4A 109.5 . . ?
C5 C4 H4B 109.5 . . ?
C3 C4 H4B 109.5 . . ?
H4A C4 H4B 108.1 . . ?
C4 C5 C6 110.9(3) . . ?
C4 C5 H5A 109.5 . . ?
C6 C5 H5A 109.5 . . ?
C4 C5 H5B 109.5 . . ?
C6 C5 H5B 109.5 . . ?
H5A C5 H5B 108.0 . . ?
C7 C6 C5 112.2(2) . . ?
C7 C6 H6A 109.2 . . ?
C5 C6 H6A 109.2 . . ?
C7 C6 H6B 109.2 . . ?
C5 C6 H6B 109.2 . . ?
H6A C6 H6B 107.9 . . ?
C2 C7 C8 122.1(2) . . ?
C2 C7 C6 122.8(2) . . ?
C8 C7 C6 115.1(2) . . ?
O3 C8 O4 123.9(2) . . ?
O3 C8 C7 119.3(2) . . ?
O4 C8 C7 116.7(2) . . ?

loop_
_geom_bond_atom_site_label_1
_geom_bond_atom_site_label_2
_geom_bond_distance
_geom_bond_site_symmetry_2
_geom_bond_publ_flag
Co1 O1 2.0086(18) 2_655 ?
Co1 O1 2.0086(18) . ?
Co1 O4 2.0786(17) 2_645 ?
Co1 O4 2.0786(17) 1_545 ?
Co1 O1W 2.2136(19) . ?
Co1 O1W 2.2136(19) 2_655 ?
Co2 O3 2.0682(17) 2_645 ?
Co2 O3 2.0682(17) 6_576 ?
Co2 O1W 2.1008(18) . ?
Co2 O1W 2.1008(18) 5_666 ?
Co2 O4 2.1274(17) 5_676 ?
Co2 O4 2.1274(17) 1_545 ?
O1 C1 1.279(3) . ?
O2 C1 1.241(3) . ?
O3 C8 1.244(3) . ?
O3 Co2 2.0682(17) 2_665 ?
O4 C8 1.291(3) . ?
O4 Co1 2.0786(17) 1_565 ?
O4 Co2 2.1274(17) 1_565 ?
O1W H1WA 0.850(5) . ?
O1W H1WB 0.848(5) . ?
C1 C2 1.506(4) . ?
C2 C7 1.338(4) . ?
C2 C3 1.499(4) . ?
C3 C4 1.519(4) . ?
C3 H3A 0.9700 . ?
C3 H3B 0.9700 . ?
C4 C5 1.508(4) . ?
C4 H4A 0.9700 . ?
C4 H4B 0.9700 . ?
C5 C6 1.519(4) . ?
C5 H5A 0.9700 . ?
C5 H5B 0.9700 . ?
C6 C7 1.508(4) . ?
C6 H6A 0.9700 . ?
C6 H6B 0.9700 . ?
C7 C8 1.495(3) . ?

loop_
_geom_hbond_atom_site_label_D
_geom_hbond_atom_site_label_H
_geom_hbond_atom_site_label_A
_geom_hbond_distance_DH
_geom_hbond_distance_HA
_geom_hbond_distance_DA
_geom_hbond_angle_DHA
_geom_hbond_site_symmetry_A
O1W H1WA O2 0.850(5) 1.736(17) 2.550(3) 160(5) 2_655
O1W H1WB O1 0.848(5) 1.859(12) 2.672(3) 160(3) 5_676
